data_1517402
loop_
_publ_author_name
'Mariaule, Ga\"elle'
'Newsome, Gregory'
'Toullec, Patrick Y.'
'Belmont, Philippe'
'Michelet, V\'eronique'

_publ_section_title
;
 Silver-Catalyzed Domino Hydroarylation/Cycloisomerization Reactions of
 ortho-Alkynylbenzaldehydes: An Entry to Functionalized Isochromene
 Derivatives.
;
_journal_issue 17
_journal_name_full 'Organic letters'
_journal_page_first 4570
_journal_paper_doi 10.1021/ol5021256
_journal_volume 16
_journal_year 2014
_chemical_formula_moiety 'C24 H21 Br O4,0.25 (C H2 Cl2)'
_chemical_formula_sum 'C24.25 H21.5 Br Cl0.5 O4'
_chemical_formula_weight 474.55
_chemical_name_systematic
;
 ?
;
_space_group_crystal_system triclinic
_space_group_IT_number 2
_space_group_name_Hall '-P 1'
_space_group_name_H-M_alt 'P -1'
_symmetry_space_group_name_Hall '-P 1'
_symmetry_space_group_name_H-M 'P -1'
_atom_sites_solution_hydrogens geom
_atom_sites_solution_primary iterative
_atom_sites_solution_secondary difmap
_audit_creation_method SHELXL-2013
_cell_angle_alpha 115.0760(10)
_cell_angle_beta 103.3320(10)
_cell_angle_gamma 92.5870(10)
_cell_formula_units_Z 4
_cell_length_a 11.2333(3)
_cell_length_b 13.7701(3)
_cell_length_c 15.8106(4)
_cell_measurement_reflns_used 9783
_cell_measurement_temperature 200(2)
_cell_measurement_theta_max 68.23
_cell_measurement_theta_min 3.21
_cell_volume 2126.93(9)
_computing_cell_refinement 'Bruker SAINT'
_computing_data_collection 'Bruker APEX2'
_computing_data_reduction 'Bruker SAINT'
_computing_molecular_graphics 'DIAMOND (Brandenburg, 2006)'
_computing_publication_material 'WinGX publication routines (Farrugia, 2012)'
_computing_structure_refinement 'SHELXL-2013 (Sheldrick, 2013)'
_diffrn_ambient_temperature 200(2)
_diffrn_measured_fraction_theta_full 0.993
_diffrn_measured_fraction_theta_max 0.984
_diffrn_measurement_device_type 'Bruker APEX-II CCD'
_diffrn_measurement_method '\f and \w scans'
_diffrn_radiation_monochromator 'multi layer miror'
_diffrn_radiation_source 'sealed tube'
_diffrn_radiation_type CuK\a
_diffrn_radiation_wavelength 1.54178
_diffrn_reflns_av_R_equivalents 0.0198
_diffrn_reflns_av_unetI/netI 0.0156
_diffrn_reflns_Laue_measured_fraction_full 0.993
_diffrn_reflns_Laue_measured_fraction_max 0.984
_diffrn_reflns_limit_h_max 11
_diffrn_reflns_limit_h_min -13
_diffrn_reflns_limit_k_max 16
_diffrn_reflns_limit_k_min -16
_diffrn_reflns_limit_l_max 18
_diffrn_reflns_limit_l_min -18
_diffrn_reflns_number 33923
_diffrn_reflns_point_group_measured_fraction_full 0.993
_diffrn_reflns_point_group_measured_fraction_max 0.984
_diffrn_reflns_theta_full 67.679
_diffrn_reflns_theta_max 68.381
_diffrn_reflns_theta_min 3.211
_exptl_absorpt_coefficient_mu 3.447
_exptl_absorpt_correction_T_max 0.585
_exptl_absorpt_correction_T_min 0.488
_exptl_absorpt_correction_type multi-scan
_exptl_absorpt_process_details
;
SADABS, Bruker AXS Inc., Madison, 
Wisconsin, USA. 
;
_exptl_crystal_colour colorless
_exptl_crystal_density_diffrn 1.482
_exptl_crystal_density_method 'not measured'
_exptl_crystal_description blcok
_exptl_crystal_F_000 970
_exptl_crystal_size_max 0.2
_exptl_crystal_size_mid 0.17
_exptl_crystal_size_min 0.15
_refine_diff_density_max 0.525
_refine_diff_density_min -0.591
_refine_diff_density_rms 0.056
_refine_ls_extinction_coef 0.00035(3)
_refine_ls_extinction_expression Fc^*^=kFc[1+0.001xFc^2^\l^3^/sin(2\q)]^-1/4^
_refine_ls_extinction_method SHELXL
_refine_ls_goodness_of_fit_ref 1.221
_refine_ls_hydrogen_treatment constr
_refine_ls_matrix_type full
_refine_ls_number_parameters 593
_refine_ls_number_reflns 7699
_refine_ls_number_restraints 0
_refine_ls_restrained_S_all 1.221
_refine_ls_R_factor_all 0.0518
_refine_ls_R_factor_gt 0.0509
_refine_ls_shift/su_max 0.000
_refine_ls_shift/su_mean 0.000
_refine_ls_structure_factor_coef Fsqd
_refine_ls_weighting_details 'w=1/[\s^2^(Fo^2^)+(0.0047P)^2^+4.0085P] where P=(Fo^2^+2Fc^2^)/3'
_refine_ls_weighting_scheme calc
_refine_ls_wR_factor_gt 0.1046
_refine_ls_wR_factor_ref 0.1050
_reflns_Friedel_coverage 0.000
_reflns_number_gt 7483
_reflns_number_total 7699
_reflns_threshold_expression 'I > 2\s(I)'
_cod_data_source_file ol5021256_si_001.cif
_cod_data_source_block gm521_0m
_cod_depositor_comments 'Adding full bibliography for 1517402.cif.'
_cod_original_cell_volume 2126.92(9)
_cod_original_formula_sum 'C24.25 H21.50 Br Cl0.50 O4'
_cod_database_code 1517402
_shelx_space_group_comment
;
The symmetry employed for this shelxl refinement is uniquely defined
by the following loop, which should always be used as a source of
symmetry information in preference to the above space-group names.
They are only intended as comments.
;
_shelxl_version_number 2013-4

loop_
_space_group_symop_operation_xyz
'x, y, z'
'-x, -y, -z'

loop_
_atom_site_label
_atom_site_type_symbol
_atom_site_fract_x
_atom_site_fract_y
_atom_site_fract_z
_atom_site_U_iso_or_equiv
_atom_site_adp_type
_atom_site_occupancy
_atom_site_site_symmetry_order
_atom_site_calc_flag
_atom_site_refinement_flags_posn
_atom_site_refinement_flags_adp
_atom_site_refinement_flags_occupancy
_atom_site_disorder_assembly
_atom_site_disorder_group
Br24 Br 0.12780(4) 0.51242(4) 1.11408(3) 0.06366(15) Uani 1 1 d . . . . .
O20 O 0.2919(2) 0.03986(17) 0.83082(16) 0.0391(5) Uani 1 1 d . . . . .
O21 O 0.4994(2) -0.06324(19) 0.86376(17) 0.0420(5) Uani 1 1 d . . . . .
O22 O 0.0866(3) -0.2351(2) 0.7157(2) 0.0678(9) Uani 1 1 d . . . . .
O23 O 0.3590(2) -0.39260(18) 0.87752(18) 0.0438(6) Uani 1 1 d . . . . .
C1 C 0.2626(3) -0.0690(3) 0.7514(2) 0.0365(7) Uani 1 1 d . . . . .
H1 H 0.1707 -0.0845 0.7226 0.044 Uiso 1 1 calc R U . . .
C2 C 0.2647(3) 0.1191(2) 0.8014(2) 0.0340(7) Uani 1 1 d . . . . .
C3 C 0.2686(3) 0.1071(3) 0.7139(2) 0.0368(7) Uani 1 1 d . . . . .
H3 H 0.2426 0.1603 0.6935 0.044 Uiso 1 1 calc R U . . .
C4 C 0.3123(3) 0.0132(2) 0.6491(2) 0.0338(7) Uani 1 1 d . . . . .
C5 C 0.3477(3) 0.0071(3) 0.5681(2) 0.0407(8) Uani 1 1 d . . . . .
H5 H 0.3427 0.0661 0.5519 0.049 Uiso 1 1 calc R U . . .
C6 C 0.3898(3) -0.0843(3) 0.5115(3) 0.0444(8) Uani 1 1 d . . . . .
H6 H 0.4113 -0.0889 0.4554 0.053 Uiso 1 1 calc R U . . .
C7 C 0.4011(3) -0.1694(3) 0.5359(3) 0.0450(8) Uani 1 1 d . . . . .
H7 H 0.4321 -0.2314 0.4976 0.054 Uiso 1 1 calc R U . . .
C8 C 0.3670(3) -0.1640(3) 0.6165(2) 0.0403(8) Uani 1 1 d . . . . .
H8 H 0.3755 -0.2221 0.6336 0.048 Uiso 1 1 calc R U . . .
C9 C 0.3205(3) -0.0742(2) 0.6723(2) 0.0339(7) Uani 1 1 d . . . . .
C10 C 0.2947(3) -0.1500(3) 0.7904(2) 0.0353(7) Uani 1 1 d . . . . .
C11 C 0.4122(3) -0.1478(2) 0.8441(2) 0.0333(7) Uani 1 1 d . . . . .
C11' C 0.2016(3) -0.2355(3) 0.7685(2) 0.0414(8) Uani 1 1 d . . . . .
C12 C 0.4398(3) -0.2272(3) 0.8755(2) 0.0341(7) Uani 1 1 d . . . . .
H12 H 0.5209 -0.2243 0.9123 0.041 Uiso 1 1 calc R U . . .
C12' C 0.2266(3) -0.3147(3) 0.7989(2) 0.0409(8) Uani 1 1 d . . . . .
H12' H 0.1627 -0.3718 0.7841 0.049 Uiso 1 1 calc R U . . .
C13 C 0.3454(3) -0.3098(2) 0.8511(2) 0.0337(7) Uani 1 1 d . . . . .
C14 C 0.6165(3) -0.0471(3) 0.9308(3) 0.0458(8) Uani 1 1 d . . . . .
H14A H 0.6034 -0.0485 0.9895 0.069 Uiso 1 1 calc R U . . .
H14B H 0.6637 0.0234 0.9481 0.069 Uiso 1 1 calc R U . . .
H14C H 0.6626 -0.1051 0.9009 0.069 Uiso 1 1 calc R U . . .
C14' C -0.0092(5) -0.3215(5) 0.6913(5) 0.120(3) Uani 1 1 d . . . . .
H14D H 0.0117 -0.3906 0.6490 0.180 Uiso 1 1 calc R U . . .
H14E H -0.0876 -0.3096 0.6574 0.180 Uiso 1 1 calc R U . . .
H14F H -0.0177 -0.3238 0.7508 0.180 Uiso 1 1 calc R U . . .
C15 C 0.4782(4) -0.3928(3) 0.9327(3) 0.0571(10) Uani 1 1 d . . . . .
H15A H 0.5392 -0.3929 0.8973 0.086 Uiso 1 1 calc R U . . .
H15B H 0.4766 -0.4579 0.9435 0.086 Uiso 1 1 calc R U . . .
H15C H 0.5010 -0.3278 0.9955 0.086 Uiso 1 1 calc R U . . .
C16 C 0.2358(3) 0.2150(3) 0.8776(2) 0.0355(7) Uani 1 1 d . . . . .
C17 C 0.2060(3) 0.2078(3) 0.9554(2) 0.0429(8) Uani 1 1 d . . . . .
H17 H 0.2066 0.1413 0.9601 0.051 Uiso 1 1 calc R U . . .
C17' C 0.2359(3) 0.3142(3) 0.8733(3) 0.0454(8) Uani 1 1 d . . . . .
H17' H 0.2579 0.3210 0.8213 0.054 Uiso 1 1 calc R U . . .
C18 C 0.1753(3) 0.2966(3) 1.0267(3) 0.0478(9) Uani 1 1 d . . . . .
H18 H 0.1555 0.2913 1.0800 0.057 Uiso 1 1 calc R U . . .
C18' C 0.2045(4) 0.4026(3) 0.9432(3) 0.0496(9) Uani 1 1 d . . . . .
H18' H 0.2039 0.4696 0.9393 0.060 Uiso 1 1 calc R U . . .
C19 C 0.1741(3) 0.3921(3) 1.0185(3) 0.0450(8) Uani 1 1 d . . . . .
Br48 Br 0.25062(5) -0.24872(4) 0.05519(3) 0.06325(15) Uani 1 1 d . . . . .
O45 O 0.4471(3) 0.2866(2) 0.6694(2) 0.0728(9) Uani 1 1 d . . . . .
O46 O 0.2444(3) 0.4614(2) 0.4965(3) 0.0910(13) Uani 1 1 d . . . . .
O47 O 0.6508(2) 0.6236(2) 0.7212(2) 0.0516(6) Uani 1 1 d . . . . .
O44 O 0.2650(7) 0.1840(6) 0.4726(6) 0.0322(15) Uani 0.5 1 d . . P A 1
C25 C 0.2267(7) 0.2930(5) 0.5170(5) 0.0272(16) Uani 0.5 1 d . . P A 1
H25 H 0.1778 0.3067 0.4629 0.033 Uiso 0.5 1 calc R U P A 1
C34 C 0.342(2) 0.3776(17) 0.5685(11) 0.031(3) Uani 0.5 1 d . . P A 1
C39 C 0.2165(15) 0.5513(14) 0.5009(10) 0.072(4) Uani 0.5 1 d . . P B 1
H39A H 0.2187 0.6006 0.5679 0.108 Uiso 0.5 1 calc R U P B 1
H39B H 0.1331 0.5391 0.4582 0.108 Uiso 0.5 1 calc R U P B 1
H39C H 0.2763 0.5837 0.4799 0.108 Uiso 0.5 1 calc R U P B 1
O44A O 0.2346(7) 0.2115(6) 0.4552(6) 0.0368(15) Uani 0.5 1 d . . P A 2
C25A C 0.2520(7) 0.2762(6) 0.5544(7) 0.0401(17) Uani 0.5 1 d . . P A 2
H25A H 0.2870 0.2286 0.5840 0.048 Uiso 0.5 1 calc R U P A 2
C34A C 0.3570(18) 0.3712(15) 0.5956(10) 0.028(3) Uani 0.5 1 d . . P A 2
C39A C 0.2405(14) 0.5597(11) 0.4678(10) 0.057(3) Uani 0.5 1 d . . P B 2
H39D H 0.2381 0.6267 0.5241 0.086 Uiso 0.5 1 calc R U P B 2
H39E H 0.1662 0.5438 0.4143 0.086 Uiso 0.5 1 calc R U P B 2
H39F H 0.3145 0.5689 0.4475 0.086 Uiso 0.5 1 calc R U P B 2
C26 C 0.1554(3) 0.1104(3) 0.4172(2) 0.0391(8) Uani 1 1 d . . . . .
C27 C 0.0566(3) 0.1116(3) 0.4503(2) 0.0381(7) Uani 1 1 d . . . . .
H27 H -0.0079 0.0505 0.4169 0.046 Uiso 1 1 calc R U . . .
C28 C 0.0448(3) 0.2037(3) 0.5359(2) 0.0378(7) Uani 1 1 d . . . . .
C29 C -0.0550(4) 0.2067(4) 0.5739(3) 0.0684(13) Uani 1 1 d . . . . .
H29 H -0.1205 0.1466 0.5435 0.082 Uiso 1 1 calc R U . . .
C30 C -0.0593(5) 0.2974(4) 0.6561(4) 0.099(2) Uani 1 1 d . . . . .
H30 H -0.1281 0.2995 0.6820 0.119 Uiso 1 1 calc R U . . .
C31 C 0.0360(5) 0.3852(4) 0.7011(3) 0.0790(16) Uani 1 1 d . . . . .
H31 H 0.0329 0.4470 0.7579 0.095 Uiso 1 1 calc R U . . .
C32 C 0.1349(4) 0.3829(3) 0.6637(3) 0.0465(8) Uani 1 1 d . . . . .
H32 H 0.2001 0.4433 0.6944 0.056 Uiso 1 1 calc R U . . .
C33 C 0.1400(3) 0.2934(2) 0.5819(2) 0.0336(7) Uani 1 1 d . . . . .
C35 C 0.4526(4) 0.3741(3) 0.6504(3) 0.0485(9) Uani 1 1 d . . . . .
C35' C 0.3486(3) 0.4636(3) 0.5628(3) 0.0530(10) Uani 1 1 d . . . . .
C36 C 0.5529(4) 0.4578(3) 0.6955(3) 0.0465(8) Uani 1 1 d . . . . .
H36 H 0.6234 0.4556 0.7410 0.056 Uiso 1 1 calc R U . . .
C36' C 0.4467(3) 0.5491(3) 0.6074(3) 0.0453(8) Uani 1 1 d . . . . .
H36' H 0.4438 0.6094 0.5929 0.054 Uiso 1 1 calc R U . . .
C37 C 0.5482(3) 0.5449(3) 0.6728(3) 0.0402(8) Uani 1 1 d . . . . .
C38 C 0.5457(6) 0.2849(4) 0.7420(4) 0.0922(18) Uani 1 1 d . . . . .
H38A H 0.6223 0.2824 0.7221 0.138 Uiso 1 1 calc R U . . .
H38B H 0.5275 0.2205 0.7515 0.138 Uiso 1 1 calc R U . . .
H38C H 0.5558 0.3505 0.8030 0.138 Uiso 1 1 calc R U . . .
C40 C 0.6513(4) 0.7159(3) 0.7011(3) 0.0555(10) Uani 1 1 d . . . . .
H40A H 0.6429 0.6916 0.6318 0.083 Uiso 1 1 calc R U . . .
H40B H 0.7294 0.7661 0.7394 0.083 Uiso 1 1 calc R U . . .
H40C H 0.5818 0.7530 0.7182 0.083 Uiso 1 1 calc R U . . .
C41 C 0.1795(3) 0.0221(3) 0.3324(2) 0.0411(8) Uani 1 1 d . . . . .
C42 C 0.2907(3) 0.0299(3) 0.3098(2) 0.0429(8) Uani 1 1 d . . . . .
H42 H 0.3523 0.0921 0.3509 0.052 Uiso 1 1 calc R U . . .
C42' C 0.0921(4) -0.0720(3) 0.2723(3) 0.0538(10) Uani 1 1 d . . . . .
H42' H 0.0162 -0.0801 0.2873 0.065 Uiso 1 1 calc R U . . .
C43 C 0.3140(3) -0.0509(3) 0.2289(3) 0.0448(8) Uani 1 1 d . . . . .
H43 H 0.3904 -0.0445 0.2141 0.054 Uiso 1 1 calc R U . . .
C43' C 0.1142(4) -0.1533(3) 0.1917(3) 0.0520(9) Uani 1 1 d . . . . .
H43' H 0.0544 -0.2170 0.1516 0.062 Uiso 1 1 calc R U . . .
C44 C 0.2238(4) -0.1407(3) 0.1704(2) 0.0439(8) Uani 1 1 d . . . . .
Cl1 Cl -0.0459(7) -0.0642(5) 0.8975(4) 0.1245(15) Uani 0.5 1 d . . P C 1
Cl1B Cl 0.0397(8) -0.0777(6) 0.9281(10) 0.212(4) Uani 0.5 1 d . . P C 2
C49 C 0.0355(18) -0.031(4) 1.021(3) 0.172(11) Uani 0.5 1 d . . P . .

loop_
_atom_site_aniso_label
_atom_site_aniso_U_11
_atom_site_aniso_U_22
_atom_site_aniso_U_33
_atom_site_aniso_U_23
_atom_site_aniso_U_13
_atom_site_aniso_U_12
Br24 0.0623(3) 0.0576(3) 0.0549(3) 0.0078(2) 0.0181(2) 0.0246(2)
O20 0.0547(14) 0.0311(11) 0.0360(12) 0.0197(10) 0.0102(10) 0.0140(10)
O21 0.0362(12) 0.0440(13) 0.0524(14) 0.0310(12) 0.0067(11) 0.0002(10)
O22 0.0475(16) 0.0594(17) 0.085(2) 0.0439(16) -0.0212(15) -0.0084(13)
O23 0.0471(14) 0.0378(13) 0.0522(14) 0.0308(11) 0.0034(11) 0.0029(10)
C1 0.0410(18) 0.0335(16) 0.0347(17) 0.0171(14) 0.0061(14) 0.0072(14)
C2 0.0321(16) 0.0299(16) 0.0421(18) 0.0194(14) 0.0069(14) 0.0067(13)
C3 0.0409(18) 0.0320(16) 0.0428(18) 0.0233(15) 0.0075(15) 0.0079(14)
C4 0.0344(16) 0.0319(16) 0.0358(17) 0.0189(14) 0.0041(13) 0.0024(13)
C5 0.0435(19) 0.0375(18) 0.0419(19) 0.0210(15) 0.0087(15) -0.0014(14)
C6 0.044(2) 0.047(2) 0.0412(19) 0.0182(16) 0.0151(16) -0.0016(16)
C7 0.044(2) 0.0381(19) 0.048(2) 0.0140(16) 0.0144(16) 0.0080(15)
C8 0.047(2) 0.0311(17) 0.0393(18) 0.0151(14) 0.0074(15) 0.0065(14)
C9 0.0362(17) 0.0294(16) 0.0333(16) 0.0153(13) 0.0023(13) 0.0033(13)
C10 0.0409(18) 0.0332(16) 0.0324(16) 0.0166(14) 0.0069(14) 0.0083(14)
C11 0.0384(17) 0.0300(16) 0.0333(16) 0.0147(13) 0.0123(13) 0.0039(13)
C11' 0.0381(18) 0.0370(18) 0.0397(18) 0.0174(15) -0.0064(14) 0.0023(14)
C12 0.0349(17) 0.0369(17) 0.0344(16) 0.0204(14) 0.0080(13) 0.0075(13)
C12' 0.0425(19) 0.0314(17) 0.0420(18) 0.0180(15) -0.0020(15) -0.0031(14)
C13 0.0447(18) 0.0283(15) 0.0323(16) 0.0179(13) 0.0093(14) 0.0076(13)
C14 0.0419(19) 0.045(2) 0.052(2) 0.0240(17) 0.0108(16) -0.0023(16)
C14' 0.056(3) 0.087(4) 0.178(7) 0.072(4) -0.057(4) -0.031(3)
C15 0.052(2) 0.061(2) 0.077(3) 0.053(2) 0.007(2) 0.0136(19)
C16 0.0313(16) 0.0353(17) 0.0390(17) 0.0169(14) 0.0066(13) 0.0083(13)
C17 0.0437(19) 0.0399(19) 0.0419(19) 0.0174(16) 0.0076(15) 0.0078(15)
C17' 0.053(2) 0.0405(19) 0.050(2) 0.0233(17) 0.0182(17) 0.0179(16)
C18 0.049(2) 0.052(2) 0.0412(19) 0.0200(17) 0.0129(16) 0.0119(17)
C18' 0.053(2) 0.0399(19) 0.061(2) 0.0244(18) 0.0177(19) 0.0188(17)
C19 0.0371(18) 0.0420(19) 0.045(2) 0.0107(16) 0.0081(15) 0.0138(15)
Br48 0.0862(3) 0.0500(2) 0.0475(2) 0.01115(19) 0.0299(2) 0.0038(2)
O45 0.104(3) 0.0392(15) 0.079(2) 0.0290(15) 0.0314(19) -0.0090(15)
O46 0.0572(19) 0.0425(17) 0.109(3) 0.0001(17) -0.0265(18) 0.0028(14)
O47 0.0395(13) 0.0403(13) 0.0678(17) 0.0261(13) 0.0012(12) -0.0116(11)
O44 0.033(3) 0.022(3) 0.036(3) 0.011(2) 0.005(3) 0.000(2)
C25 0.033(4) 0.022(4) 0.025(4) 0.017(3) -0.007(3) 0.001(3)
C34 0.031(5) 0.037(6) 0.020(7) 0.011(5) 0.001(5) 0.000(4)
C39 0.057(8) 0.079(9) 0.064(9) 0.033(7) -0.014(6) 0.001(6)
O44A 0.039(4) 0.029(4) 0.036(4) 0.010(3) 0.010(3) -0.010(3)
C25A 0.032(4) 0.030(4) 0.048(5) 0.009(4) 0.011(4) 0.000(3)
C34A 0.035(7) 0.020(4) 0.027(8) 0.009(5) 0.007(7) -0.001(4)
C39A 0.058(7) 0.040(5) 0.065(9) 0.029(6) -0.008(6) 0.001(4)
C26 0.0360(18) 0.0362(17) 0.0351(17) 0.0125(14) 0.0019(14) -0.0106(14)
C27 0.0319(17) 0.0316(16) 0.0437(19) 0.0155(14) 0.0023(14) -0.0042(13)
C28 0.0358(17) 0.0382(17) 0.0355(17) 0.0162(14) 0.0047(14) -0.0018(14)
C29 0.064(3) 0.062(3) 0.057(3) 0.003(2) 0.028(2) -0.021(2)
C30 0.088(4) 0.091(4) 0.075(3) -0.013(3) 0.054(3) -0.037(3)
C31 0.089(3) 0.065(3) 0.055(3) -0.005(2) 0.040(3) -0.023(3)
C32 0.053(2) 0.0398(19) 0.0403(19) 0.0136(16) 0.0118(16) -0.0043(16)
C33 0.0337(16) 0.0318(16) 0.0360(17) 0.0198(14) 0.0023(13) 0.0027(13)
C35 0.061(3) 0.0281(17) 0.058(2) 0.0148(16) 0.030(2) 0.0004(16)
C35' 0.037(2) 0.033(2) 0.061(2) 0.0003(17) 0.0042(17) 0.0023(15)
C36 0.049(2) 0.0379(19) 0.053(2) 0.0213(17) 0.0144(17) 0.0005(16)
C36' 0.046(2) 0.0281(17) 0.051(2) 0.0103(15) 0.0090(17) 0.0009(14)
C37 0.0348(17) 0.0316(17) 0.0459(19) 0.0121(15) 0.0087(15) -0.0057(13)
C38 0.136(5) 0.053(3) 0.102(4) 0.048(3) 0.034(4) 0.003(3)
C40 0.056(2) 0.0364(19) 0.068(3) 0.0200(19) 0.017(2) -0.0098(17)
C41 0.0429(19) 0.0392(18) 0.0319(17) 0.0118(14) 0.0047(14) -0.0110(15)
C42 0.044(2) 0.0372(18) 0.0408(19) 0.0152(15) 0.0075(15) -0.0093(15)
C42' 0.045(2) 0.051(2) 0.046(2) 0.0048(17) 0.0148(17) -0.0146(17)
C43 0.048(2) 0.0438(19) 0.045(2) 0.0216(16) 0.0165(16) -0.0007(16)
C43' 0.050(2) 0.043(2) 0.044(2) 0.0071(17) 0.0070(17) -0.0125(17)
C44 0.056(2) 0.0400(19) 0.0337(17) 0.0148(15) 0.0126(16) 0.0025(16)
Cl1 0.127(4) 0.127(4) 0.112(3) 0.056(3) 0.014(3) 0.016(3)
Cl1B 0.157(6) 0.161(5) 0.266(10) 0.026(6) 0.103(7) 0.005(5)
C49 0.099(13) 0.27(3) 0.28(3) 0.22(3) 0.111(19) 0.092(18)

loop_
_atom_type_symbol
_atom_type_description
_atom_type_scat_dispersion_real
_atom_type_scat_dispersion_imag
_atom_type_scat_source
C C 0.0181 0.0091 'International Tables Vol C Tables 4.2.6.8 and 6.1.1.4'
H H 0.0000 0.0000 'International Tables Vol C Tables 4.2.6.8 and 6.1.1.4'
O O 0.0492 0.0322 'International Tables Vol C Tables 4.2.6.8 and 6.1.1.4'
Br Br -0.6763 1.2805 'International Tables Vol C Tables 4.2.6.8 and 6.1.1.4'
Cl Cl 0.3639 0.7018 'International Tables Vol C Tables 4.2.6.8 and 6.1.1.4'

loop_
_geom_angle_atom_site_label_1
_geom_angle_atom_site_label_2
_geom_angle_atom_site_label_3
_geom_angle
_geom_angle_site_symmetry_1
_geom_angle_site_symmetry_3
C2 O20 C1 113.4(2) . .
C11 O21 C14 117.9(3) . .
C11' O22 C14' 117.3(3) . .
C13 O23 C15 117.6(3) . .
O20 C1 C10 109.7(2) . .
O20 C1 C9 110.5(3) . .
C10 C1 C9 115.5(3) . .
O20 C1 H1 106.9 . .
C10 C1 H1 106.9 . .
C9 C1 H1 106.9 . .
C3 C2 O20 121.6(3) . .
C3 C2 C16 126.2(3) . .
O20 C2 C16 112.2(3) . .
C2 C3 C4 120.8(3) . .
C2 C3 H3 119.6 . .
C4 C3 H3 119.6 . .
C5 C4 C9 119.2(3) . .
C5 C4 C3 124.1(3) . .
C9 C4 C3 116.6(3) . .
C6 C5 C4 120.3(3) . .
C6 C5 H5 119.8 . .
C4 C5 H5 119.8 . .
C5 C6 C7 120.4(3) . .
C5 C6 H6 119.8 . .
C7 C6 H6 119.8 . .
C6 C7 C8 119.8(3) . .
C6 C7 H7 120.1 . .
C8 C7 H7 120.1 . .
C7 C8 C9 120.5(3) . .
C7 C8 H8 119.8 . .
C9 C8 H8 119.8 . .
C8 C9 C4 119.7(3) . .
C8 C9 C1 123.9(3) . .
C4 C9 C1 116.1(3) . .
C11 C10 C11' 117.5(3) . .
C11 C10 C1 124.0(3) . .
C11' C10 C1 118.5(3) . .
O21 C11 C10 115.4(3) . .
O21 C11 C12 122.2(3) . .
C10 C11 C12 122.3(3) . .
O22 C11' C12' 122.7(3) . .
O22 C11' C10 116.1(3) . .
C12' C11' C10 121.2(3) . .
C13 C12 C11 117.7(3) . .
C13 C12 H12 121.2 . .
C11 C12 H12 121.2 . .
C13 C12' C11' 119.1(3) . .
C13 C12' H12' 120.4 . .
C11' C12' H12' 120.4 . .
O23 C13 C12 124.0(3) . .
O23 C13 C12' 113.9(3) . .
C12 C13 C12' 122.1(3) . .
O21 C14 H14A 109.5 . .
O21 C14 H14B 109.5 . .
H14A C14 H14B 109.5 . .
O21 C14 H14C 109.5 . .
H14A C14 H14C 109.5 . .
H14B C14 H14C 109.5 . .
O22 C14' H14D 109.5 . .
O22 C14' H14E 109.5 . .
H14D C14' H14E 109.5 . .
O22 C14' H14F 109.5 . .
H14D C14' H14F 109.5 . .
H14E C14' H14F 109.5 . .
O23 C15 H15A 109.5 . .
O23 C15 H15B 109.5 . .
H15A C15 H15B 109.5 . .
O23 C15 H15C 109.5 . .
H15A C15 H15C 109.5 . .
H15B C15 H15C 109.5 . .
C17 C16 C17' 118.3(3) . .
C17 C16 C2 120.1(3) . .
C17' C16 C2 121.5(3) . .
C16 C17 C18 121.0(3) . .
C16 C17 H17 119.5 . .
C18 C17 H17 119.5 . .
C18' C17' C16 121.2(3) . .
C18' C17' H17' 119.4 . .
C16 C17' H17' 119.4 . .
C19 C18 C17 118.8(3) . .
C19 C18 H18 120.6 . .
C17 C18 H18 120.6 . .
C19 C18' C17' 118.8(3) . .
C19 C18' H18' 120.6 . .
C17' C18' H18' 120.6 . .
C18' C19 C18 121.9(3) . .
C18' C19 Br24 119.2(3) . .
C18 C19 Br24 118.9(3) . .
C35 O45 C38 117.8(4) . .
C39 O46 C35' 118.0(7) . .
C35' O46 C39A 117.8(6) . .
C37 O47 C40 117.0(3) . .
C26 O44 C25 105.9(5) . .
O44 C25 C34 108.2(10) . .
O44 C25 C33 110.4(5) . .
C34 C25 C33 115.1(8) . .
O44 C25 H25 107.6 . .
C34 C25 H25 107.6 . .
C33 C25 H25 107.6 . .
C35' C34 C25 121.9(13) . .
C35' C34 C35 114.1(14) . .
C25 C34 C35 122.9(11) . .
O46 C39 H39A 109.5 . .
O46 C39 H39B 109.5 . .
H39A C39 H39B 109.5 . .
O46 C39 H39C 109.5 . .
H39A C39 H39C 109.5 . .
H39B C39 H39C 109.5 . .
C25A O44A C26 113.9(6) . .
O44A C25A C33 114.1(7) . .
O44A C25A C34A 111.7(9) . .
C33 C25A C34A 119.5(9) . .
O44A C25A H25A 103.0 . .
C33 C25A H25A 103.0 . .
C34A C25A H25A 103.0 . .
C35 C34A C25A 120.6(12) . .
C35 C34A C35' 117.7(14) . .
C25A C34A C35' 121.6(10) . .
O46 C39A H39D 109.5 . .
O46 C39A H39E 109.5 . .
H39D C39A H39E 109.5 . .
O46 C39A H39F 109.5 . .
H39D C39A H39F 109.5 . .
H39E C39A H39F 109.5 . .
C27 C26 O44 122.5(4) . .
C27 C26 O44A 116.7(4) . .
C27 C26 C41 127.1(3) . .
O44 C26 C41 108.9(4) . .
O44A C26 C41 115.1(4) . .
C26 C27 C28 121.7(3) . .
C26 C27 H27 119.2 . .
C28 C27 H27 119.2 . .
C29 C28 C33 119.0(3) . .
C29 C28 C27 123.3(3) . .
C33 C28 C27 117.7(3) . .
C30 C29 C28 119.9(4) . .
C30 C29 H29 120.0 . .
C28 C29 H29 120.0 . .
C29 C30 C31 120.4(4) . .
C29 C30 H30 119.8 . .
C31 C30 H30 119.8 . .
C32 C31 C30 120.0(4) . .
C32 C31 H31 120.0 . .
C30 C31 H31 120.0 . .
C31 C32 C33 120.1(3) . .
C31 C32 H32 120.0 . .
C33 C32 H32 120.0 . .
C32 C33 C28 120.6(3) . .
C32 C33 C25A 121.5(4) . .
C28 C33 C25A 116.1(4) . .
C32 C33 C25 124.1(4) . .
C28 C33 C25 113.2(4) . .
C34A C35 O45 110.7(9) . .
C34A C35 C36 126.0(9) . .
O45 C35 C36 123.1(4) . .
O45 C35 C34 118.6(8) . .
C36 C35 C34 118.3(8) . .
C34 C35' O46 109.3(9) . .
C34 C35' C36' 128.3(10) . .
O46 C35' C36' 122.2(4) . .
O46 C35' C34A 120.3(7) . .
C36' C35' C34A 117.4(7) . .
C35 C36 C37 118.6(4) . .
C35 C36 H36 120.7 . .
C37 C36 H36 120.7 . .
C37 C36' C35' 118.7(4) . .
C37 C36' H36' 120.7 . .
C35' C36' H36' 120.7 . .
O47 C37 C36' 124.4(3) . .
O47 C37 C36 114.4(3) . .
C36' C37 C36 121.2(3) . .
O45 C38 H38A 109.5 . .
O45 C38 H38B 109.5 . .
H38A C38 H38B 109.5 . .
O45 C38 H38C 109.5 . .
H38A C38 H38C 109.5 . .
H38B C38 H38C 109.5 . .
O47 C40 H40A 109.5 . .
O47 C40 H40B 109.5 . .
H40A C40 H40B 109.5 . .
O47 C40 H40C 109.5 . .
H40A C40 H40C 109.5 . .
H40B C40 H40C 109.5 . .
C42 C41 C42' 117.9(3) . .
C42 C41 C26 120.6(3) . .
C42' C41 C26 121.5(3) . .
C43 C42 C41 121.6(3) . .
C43 C42 H42 119.2 . .
C41 C42 H42 119.2 . .
C43' C42' C41 121.1(3) . .
C43' C42' H42' 119.4 . .
C41 C42' H42' 119.4 . .
C44 C43 C42 118.4(3) . .
C44 C43 H43 120.8 . .
C42 C43 H43 120.8 . .
C44 C43' C42' 119.0(3) . .
C44 C43' H43' 120.5 . .
C42' C43' H43' 120.5 . .
C43' C44 C43 121.9(3) . .
C43' C44 Br48 119.1(3) . .
C43 C44 Br48 119.0(3) . .
C49 Cl1 C49 52.5(14) 2_557 .
C49 Cl1B C49 54.6(13) . 2_557
Cl1B C49 C49 76(3) . 2_557
Cl1 C49 C49 79(4) 2_557 2_557
Cl1B C49 Cl1B 125.4(13) . 2_557
C49 C49 Cl1B 49(2) 2_557 2_557
Cl1 C49 Cl1 127.5(14) 2_557 .
C49 C49 Cl1 48(3) 2_557 .

loop_
_geom_bond_atom_site_label_1
_geom_bond_atom_site_label_2
_geom_bond_distance
_geom_bond_site_symmetry_2
Br24 C19 1.902(3) .
O20 C2 1.376(4) .
O20 C1 1.450(4) .
O21 C11 1.364(4) .
O21 C14 1.426(4) .
O22 C11' 1.369(4) .
O22 C14' 1.424(5) .
O23 C13 1.374(4) .
O23 C15 1.421(4) .
C1 C10 1.507(4) .
C1 C9 1.515(4) .
C1 H1 1.0000 .
C2 C3 1.333(5) .
C2 C16 1.474(4) .
C3 C4 1.459(4) .
C3 H3 0.9500 .
C4 C5 1.396(5) .
C4 C9 1.401(4) .
C5 C6 1.380(5) .
C5 H5 0.9500 .
C6 C7 1.382(5) .
C6 H6 0.9500 .
C7 C8 1.386(5) .
C7 H7 0.9500 .
C8 C9 1.387(4) .
C8 H8 0.9500 .
C10 C11 1.386(4) .
C10 C11' 1.406(5) .
C11 C12 1.400(4) .
C11' C12' 1.382(5) .
C12 C13 1.378(4) .
C12 H12 0.9500 .
C12' C13 1.380(5) .
C12' H12' 0.9500 .
C14 H14A 0.9800 .
C14 H14B 0.9800 .
C14 H14C 0.9800 .
C14' H14D 0.9800 .
C14' H14E 0.9800 .
C14' H14F 0.9800 .
C15 H15A 0.9800 .
C15 H15B 0.9800 .
C15 H15C 0.9800 .
C16 C17 1.388(5) .
C16 C17' 1.397(5) .
C17 C18 1.390(5) .
C17 H17 0.9500 .
C17' C18' 1.381(5) .
C17' H17' 0.9500 .
C18 C19 1.375(5) .
C18 H18 0.9500 .
C18' C19 1.374(5) .
C18' H18' 0.9500 .
Br48 C44 1.903(3) .
O45 C35 1.361(5) .
O45 C38 1.409(6) .
O46 C39 1.268(16) .
O46 C35' 1.369(5) .
O46 C39A 1.599(12) .
O47 C37 1.366(4) .
O47 C40 1.435(4) .
O44 C26 1.396(8) .
O44 C25 1.495(10) .
C25 C34 1.51(2) .
C25 C33 1.569(8) .
C25 H25 1.0000 .
C34 C35' 1.226(18) .
C34 C35 1.593(14) .
C39 H39A 0.9800 .
C39 H39B 0.9800 .
C39 H39C 0.9800 .
O44A C25A 1.397(12) .
O44A C26 1.423(8) .
C25A C33 1.421(8) .
C25A C34A 1.52(2) .
C25A H25A 1.0000 .
C34A C35 1.202(17) .
C34A C35' 1.564(15) .
C39A H39D 0.9800 .
C39A H39E 0.9800 .
C39A H39F 0.9800 .
C26 C27 1.329(5) .
C26 C41 1.472(5) .
C27 C28 1.450(5) .
C27 H27 0.9500 .
C28 C29 1.383(5) .
C28 C33 1.399(4) .
C29 C30 1.382(6) .
C29 H29 0.9500 .
C30 C31 1.385(6) .
C30 H30 0.9500 .
C31 C32 1.369(6) .
C31 H31 0.9500 .
C32 C33 1.373(5) .
C32 H32 0.9500 .
C35 C36 1.386(5) .
C35' C36' 1.385(5) .
C36 C37 1.391(5) .
C36 H36 0.9500 .
C36' C37 1.373(5) .
C36' H36' 0.9500 .
C38 H38A 0.9800 .
C38 H38B 0.9800 .
C38 H38C 0.9800 .
C40 H40A 0.9800 .
C40 H40B 0.9800 .
C40 H40C 0.9800 .
C41 C42 1.388(5) .
C41 C42' 1.399(5) .
C42 C43 1.384(5) .
C42 H42 0.9500 .
C42' C43' 1.378(5) .
C42' H42' 0.9500 .
C43 C44 1.377(5) .
C43 H43 0.9500 .
C43' C44 1.372(5) .
C43' H43' 0.9500 .
Cl1 C49 1.37(5) 2_557
Cl1 C49 1.80(4) .
Cl1B C49 1.35(4) .
Cl1B C49 1.74(4) 2_557
C49 Cl1 1.37(5) 2_557
C49 C49 1.46(3) 2_557
C49 Cl1B 1.74(4) 2_557
